data_7013206
loop_
_publ_author_name
'Sun, Yan-Qiong'
'Zhang, Jie'
'Yang, Guo-Yu'

_publ_section_title
;
 One- and two-dimensional coordination assemblies of a novel redox-active
 bipyridinium dimer ligand with magnetic oxalate complexes
;
_journal_coden_ASTM DTARAF
_journal_issue 18
_journal_name_full 'Dalton Transactions'
_journal_page_first 3634
_journal_page_last 3638
_journal_paper_doi 10.1039/b305560d
_journal_year 2003
_chemical_formula_sum 'C34 H33 Cu Fe N6 O18.5'
_chemical_formula_weight 941.05
_space_group_IT_number 14
_symmetry_cell_setting monoclinic
_symmetry_space_group_name_Hall '-P 2yn'
_symmetry_space_group_name_H-M 'P 1 21/n 1'
_atom_sites_solution_hydrogens geom
_atom_sites_solution_primary direct
_atom_sites_solution_secondary difmap
_audit_creation_method SHELXL-97
_cell_angle_alpha 90.00
_cell_angle_beta 95.409(2)
_cell_angle_gamma 90.00
_cell_formula_units_Z 4
_cell_length_a 12.0458(5)
_cell_length_b 15.2355(4)
_cell_length_c 21.0978(9)
_cell_measurement_reflns_used 97
_cell_measurement_temperature 293(2)
_cell_measurement_theta_max 25.04
_cell_measurement_theta_min 2.03
_cell_volume 3854.7(3)
_computing_cell_refinement 'Siemens SMART'
_computing_data_collection 'Siemens SMART'
_computing_data_reduction 'Siemens XPREP'
_computing_molecular_graphics Shelxl-97
_computing_publication_material Shelxl-97
_computing_structure_refinement 'Siemens SHELXTL'
_computing_structure_solution 'Siemens SHELXTL'
_diffrn_ambient_temperature 293(2)
_diffrn_measured_fraction_theta_full 0.944
_diffrn_measured_fraction_theta_max 0.944
_diffrn_measurement_device_type 'Siements Smart CCD'
_diffrn_measurement_method '\w scan'
_diffrn_radiation_monochromator graphite
_diffrn_radiation_source 'fine-focus sealed tube'
_diffrn_radiation_type MoK\a
_diffrn_radiation_wavelength 0.71073
_diffrn_reflns_av_R_equivalents 0.0805
_diffrn_reflns_av_sigmaI/netI 0.1232
_diffrn_reflns_limit_h_max 10
_diffrn_reflns_limit_h_min -14
_diffrn_reflns_limit_k_max 18
_diffrn_reflns_limit_k_min -18
_diffrn_reflns_limit_l_max 25
_diffrn_reflns_limit_l_min -22
_diffrn_reflns_number 11967
_diffrn_reflns_theta_full 25.04
_diffrn_reflns_theta_max 25.04
_diffrn_reflns_theta_min 2.03
_exptl_absorpt_coefficient_mu 1.017
_exptl_absorpt_correction_T_max 1.0000
_exptl_absorpt_correction_T_min .7360
_exptl_absorpt_correction_type empirical
_exptl_absorpt_process_details 'SADABS (Sheldrick, 1996)'
_exptl_crystal_colour red
_exptl_crystal_density_diffrn 1.622
_exptl_crystal_density_method 'not measured'
_exptl_crystal_description block
_exptl_crystal_F_000 1928
_exptl_crystal_size_max .48
_exptl_crystal_size_mid .32
_exptl_crystal_size_min .12
_refine_diff_density_max 0.672
_refine_diff_density_min -0.385
_refine_diff_density_rms 0.085
_refine_ls_extinction_method none
_refine_ls_goodness_of_fit_ref 1.005
_refine_ls_hydrogen_treatment mixed
_refine_ls_matrix_type full
_refine_ls_number_parameters 515
_refine_ls_number_reflns 6423
_refine_ls_number_restraints 0
_refine_ls_restrained_S_all 1.005
_refine_ls_R_factor_all 0.1761
_refine_ls_R_factor_gt 0.0758
_refine_ls_shift/su_max 0.000
_refine_ls_shift/su_mean 0.000
_refine_ls_structure_factor_coef Fsqd
_refine_ls_weighting_details 'calc w=1/[\s^2^(Fo^2^)+(0.0858P)^2^+7.8264P] where P=(Fo^2^+2Fc^2^)/3'
_refine_ls_weighting_scheme calc
_refine_ls_wR_factor_gt 0.1576
_refine_ls_wR_factor_ref 0.2110
_reflns_number_gt 3201
_reflns_number_total 6423
_reflns_threshold_expression >2sigma(I)
_cod_data_source_file b305560d.txt
_cod_data_source_block s
_cod_original_sg_symbol_H-M P2(1)/n
_cod_original_formula_sum 'C34 H33 Cu Fe N6 O18.50 '
_cod_database_code 7013206

loop_
_symmetry_equiv_pos_as_xyz
'x, y, z'
'-x+1/2, y+1/2, -z+1/2'
'-x, -y, -z'
'x-1/2, -y-1/2, z-1/2'

loop_
_atom_site_label
_atom_site_type_symbol
_atom_site_fract_x
_atom_site_fract_y
_atom_site_fract_z
_atom_site_U_iso_or_equiv
_atom_site_adp_type
_atom_site_occupancy
_atom_site_symmetry_multiplicity
_atom_site_calc_flag
_atom_site_refinement_flags
_atom_site_disorder_assembly
_atom_site_disorder_group
Cu1 Cu 0.04803(8) 0.11635(7) 0.11296(4) 0.0553(4) Uani 1 1 d . . .
Fe1 Fe 0.28193(9) 0.28277(8) -0.06478(5) 0.0477(4) Uani 1 1 d . . .
C1 C -0.1565(7) 0.0994(6) 0.0331(4) 0.055(2) Uani 1 1 d . . .
H1A H -0.1880 0.0991 0.0717 0.066 Uiso 1 1 calc R . .
C2 C -0.0031(6) 0.1053(6) -0.0224(4) 0.051(2) Uani 1 1 d . . .
H2A H 0.0739 0.1088 -0.0227 0.061 Uiso 1 1 calc R . .
C3 C -0.2271(6) 0.0937(5) -0.0234(3) 0.050(2) Uani 1 1 d . . .
H3A H -0.3038 0.0894 -0.0221 0.059 Uiso 1 1 calc R . .
C4 C -0.0685(6) 0.1005(6) -0.0807(3) 0.051(2) Uani 1 1 d . . .
H4A H -0.0352 0.1013 -0.1187 0.062 Uiso 1 1 calc R . .
C5 C -0.1819(6) 0.0945(5) -0.0813(3) 0.0397(19) Uani 1 1 d . . .
C6 C -0.2554(6) 0.0906(5) -0.1428(3) 0.0413(19) Uani 1 1 d . . .
C7 C -0.3588(6) 0.0514(6) -0.1447(3) 0.047(2) Uani 1 1 d . . .
H7A H -0.3819 0.0242 -0.1087 0.056 Uiso 1 1 calc R . .
C8 C -0.2207(6) 0.1255(6) -0.1983(3) 0.053(2) Uani 1 1 d . . .
H8A H -0.1498 0.1497 -0.1980 0.063 Uiso 1 1 calc R . .
C9 C -0.4275(6) 0.0534(6) -0.2011(3) 0.055(2) Uani 1 1 d . . .
H9A H -0.4987 0.0294 -0.2028 0.066 Uiso 1 1 calc R . .
C10 C -0.2907(6) 0.1243(5) -0.2539(3) 0.044(2) Uani 1 1 d . . .
H10A H -0.2673 0.1474 -0.2912 0.053 Uiso 1 1 calc R . .
C11 C -0.4662(5) 0.0921(5) -0.3122(3) 0.0326(17) Uani 1 1 d . . .
C12 C -0.5571(5) 0.1509(5) -0.3170(3) 0.0364(18) Uani 1 1 d . . .
C13 C -0.5840(6) 0.2091(6) -0.2699(4) 0.052(2) Uani 1 1 d . . .
H13A H -0.5408 0.2112 -0.2310 0.062 Uiso 1 1 calc R . .
C14 C -0.6738(7) 0.2630(6) -0.2809(4) 0.061(2) Uani 1 1 d . . .
H14A H -0.6918 0.3020 -0.2496 0.073 Uiso 1 1 calc R . .
C15 C -0.7385(7) 0.2597(7) -0.3389(4) 0.064(3) Uani 1 1 d . . .
H15A H -0.8008 0.2958 -0.3454 0.077 Uiso 1 1 calc R . .
C16 C -0.7132(6) 0.2047(6) -0.3867(4) 0.050(2) Uani 1 1 d . . .
H16A H -0.7564 0.2046 -0.4256 0.060 Uiso 1 1 calc R . .
C17 C -0.6224(5) 0.1494(5) -0.3764(3) 0.0349(17) Uani 1 1 d . . .
C18 C -0.5841(5) 0.0909(5) -0.4214(3) 0.0374(19) Uani 1 1 d . . .
C19 C -0.7081(6) 0.0244(5) -0.5055(3) 0.044(2) Uani 1 1 d . . .
H19A H -0.7217 -0.0213 -0.4780 0.053 Uiso 1 1 calc R . .
C20 C -0.6148(6) 0.1541(6) -0.5262(3) 0.050(2) Uani 1 1 d . . .
H20A H -0.5637 0.1974 -0.5124 0.059 Uiso 1 1 calc R . .
C21 C -0.7591(6) 0.0250(5) -0.5667(3) 0.0435(19) Uani 1 1 d . . .
H21A H -0.8079 -0.0201 -0.5801 0.052 Uiso 1 1 calc R . .
C22 C -0.6634(6) 0.1564(6) -0.5858(3) 0.047(2) Uani 1 1 d . . .
H22A H -0.6467 0.2018 -0.6128 0.056 Uiso 1 1 calc R . .
C23 C -0.7390(5) 0.0911(5) -0.6081(3) 0.0351(18) Uani 1 1 d . . .
C24 C -0.7909(5) 0.0932(5) -0.6746(3) 0.0371(18) Uani 1 1 d . . .
C25 C -0.8984(6) 0.0640(6) -0.6910(3) 0.047(2) Uani 1 1 d . . .
H25A H -0.9390 0.0399 -0.6599 0.056 Uiso 1 1 calc R . .
C26 C -0.7344(6) 0.1282(6) -0.7229(3) 0.048(2) Uani 1 1 d . . .
H26A H -0.6621 0.1494 -0.7142 0.058 Uiso 1 1 calc R . .
C27 C -0.9456(6) 0.0701(6) -0.7519(3) 0.048(2) Uani 1 1 d . . .
H27A H -1.0180 0.0497 -0.7614 0.057 Uiso 1 1 calc R . .
C28 C -0.7855(6) 0.1315(6) -0.7832(3) 0.049(2) Uani 1 1 d . . .
H28A H -0.7448 0.1533 -0.8150 0.059 Uiso 1 1 calc R . .
C29 C 0.5046(7) 0.3243(7) -0.0332(4) 0.064(3) Uani 1 1 d . . .
C30 C 0.1714(6) 0.2585(6) 0.0455(4) 0.047(2) Uani 1 1 d . . .
C31 C 0.2394(6) 0.1734(6) 0.0379(4) 0.0433(19) Uani 1 1 d . . .
C32 C 0.5011(7) 0.2654(6) -0.0923(4) 0.055(2) Uani 1 1 d . . .
C33 C 0.1005(7) 0.2696(7) -0.1599(4) 0.061(2) Uani 1 1 d . . .
C34 C 0.1432(7) 0.3632(8) -0.1633(4) 0.071(3) Uani 1 1 d . . .
N1 N -0.8906(5) 0.1053(4) -0.7997(3) 0.0452(16) Uani 1 1 d . . .
N2 N -0.0463(5) 0.1051(5) 0.0338(3) 0.0501(17) Uani 1 1 d . . .
N3 N -0.3912(4) 0.0902(4) -0.2535(2) 0.0368(15) Uani 1 1 d . . .
N4 N -0.4376(5) 0.0378(4) -0.3551(3) 0.0453(16) Uani 1 1 d . . .
N5 N -0.4992(5) 0.0370(5) -0.4127(2) 0.0492(18) Uani 1 1 d . . .
N6 N -0.6392(4) 0.0896(4) -0.4858(2) 0.0386(15) Uani 1 1 d . . .
O1 O 0.2310(4) 0.1111(4) 0.0732(2) 0.0556(15) Uani 1 1 d . . .
O2 O 0.1103(5) 0.2628(4) 0.0887(3) 0.0664(17) Uani 1 1 d . . .
O3 O 0.1815(4) 0.3160(4) 0.0030(3) 0.0529(14) Uani 1 1 d . . .
O4 O 0.3029(4) 0.1767(4) -0.0084(3) 0.0567(15) Uani 1 1 d . . .
O5 O 0.1067(6) 0.4146(5) -0.2041(3) 0.100(3) Uani 1 1 d . . .
O6 O 0.0182(5) 0.2468(5) -0.1941(3) 0.092(2) Uani 1 1 d . . .
O7 O 0.2255(5) 0.3841(4) -0.1203(3) 0.0635(16) Uani 1 1 d . . .
O8 O 0.1593(4) 0.2212(4) -0.1204(3) 0.0587(15) Uani 1 1 d . . .
O9 O 0.5857(5) 0.2452(4) -0.1169(3) 0.081(2) Uani 1 1 d . . .
O10 O 0.5916(5) 0.3438(5) -0.0033(3) 0.092(2) Uani 1 1 d . . .
O12 O 0.4027(5) 0.2431(4) -0.1149(2) 0.0593(15) Uani 1 1 d . . .
O11 O 0.4074(5) 0.3481(4) -0.0192(3) 0.0680(17) Uani 1 1 d . . .
O1W O -0.5210(8) 0.1673(7) -0.8232(4) 0.132(3) Uiso 1 1 d . . .
O2W O -1.0781(11) -0.0360(10) -0.5966(6) 0.197(5) Uiso 1 1 d . . .
O3W O -1.1917(10) -0.0254(8) -0.7086(6) 0.173(4) Uiso 1 1 d . . .
O4W O -0.1082(11) 0.1746(10) -0.3688(6) 0.202(5) Uiso 1 1 d . . .
O5W O -0.1959(12) -0.0391(11) 0.1627(7) 0.219(6) Uiso 1 1 d . . .
O6W O -0.3994(13) 0.0508(11) 0.1091(7) 0.170(5) Uiso 0.75 1 d P . .
O7W O -0.5164(16) 0.0576(12) -0.0014(9) 0.209(7) Uiso 0.75 1 d P . .

loop_
_atom_site_aniso_label
_atom_site_aniso_U_11
_atom_site_aniso_U_22
_atom_site_aniso_U_33
_atom_site_aniso_U_23
_atom_site_aniso_U_13
_atom_site_aniso_U_12
Cu1 0.0581(6) 0.0770(8) 0.0270(5) 0.0043(5) -0.0164(4) -0.0068(6)
Fe1 0.0462(6) 0.0619(8) 0.0350(6) -0.0012(6) 0.0032(5) -0.0006(6)
C1 0.056(5) 0.075(7) 0.033(4) 0.001(4) -0.002(4) 0.004(5)
C2 0.045(4) 0.066(6) 0.041(5) 0.005(4) -0.007(4) 0.005(4)
C3 0.041(4) 0.074(6) 0.031(4) -0.004(4) -0.009(3) 0.001(4)
C4 0.047(4) 0.077(7) 0.029(4) 0.001(4) -0.006(3) -0.002(4)
C5 0.040(4) 0.054(5) 0.023(4) 0.000(3) -0.008(3) 0.001(4)
C6 0.040(4) 0.055(5) 0.027(4) -0.001(4) -0.003(3) 0.008(4)
C7 0.048(4) 0.064(6) 0.026(4) 0.011(4) -0.011(3) -0.014(4)
C8 0.043(4) 0.074(6) 0.039(4) 0.004(4) -0.012(3) -0.008(4)
C9 0.048(4) 0.090(7) 0.024(4) 0.005(4) -0.006(3) -0.009(5)
C10 0.036(4) 0.073(6) 0.023(4) 0.002(4) -0.001(3) -0.005(4)
C11 0.038(4) 0.041(5) 0.018(3) 0.006(3) -0.001(3) -0.004(4)
C12 0.028(3) 0.057(5) 0.024(4) 0.002(3) 0.005(3) -0.004(4)
C13 0.046(4) 0.076(6) 0.033(4) -0.003(4) 0.001(3) 0.006(5)
C14 0.067(6) 0.077(7) 0.039(5) -0.010(4) 0.004(4) 0.020(5)
C15 0.055(5) 0.087(8) 0.051(5) -0.004(5) 0.003(4) 0.023(5)
C16 0.041(4) 0.076(6) 0.034(4) 0.001(4) 0.000(3) 0.016(4)
C17 0.031(3) 0.051(5) 0.022(4) 0.003(3) -0.002(3) -0.006(4)
C18 0.034(4) 0.064(6) 0.013(3) 0.000(3) -0.005(3) -0.009(4)
C19 0.048(4) 0.049(5) 0.033(4) 0.006(4) -0.008(3) -0.013(4)
C20 0.064(5) 0.052(5) 0.030(4) -0.001(4) -0.010(4) -0.015(4)
C21 0.041(4) 0.055(5) 0.033(4) -0.002(4) -0.003(3) -0.015(4)
C22 0.058(5) 0.054(5) 0.027(4) 0.008(4) -0.006(3) -0.016(4)
C23 0.035(4) 0.051(5) 0.019(3) 0.000(3) -0.002(3) 0.004(4)
C24 0.032(4) 0.047(5) 0.029(4) -0.004(3) -0.010(3) 0.002(3)
C25 0.052(4) 0.065(6) 0.023(4) 0.004(4) 0.002(3) -0.008(4)
C26 0.039(4) 0.083(7) 0.023(4) 0.004(4) -0.003(3) -0.012(4)
C27 0.034(4) 0.070(6) 0.037(4) -0.003(4) -0.009(3) -0.002(4)
C28 0.044(4) 0.081(7) 0.020(4) -0.005(4) -0.008(3) -0.005(4)
C29 0.044(5) 0.088(8) 0.058(6) 0.017(5) 0.002(4) -0.016(5)
C30 0.038(4) 0.068(6) 0.034(4) 0.002(4) 0.007(3) 0.005(4)
C31 0.039(4) 0.056(6) 0.033(4) -0.004(4) -0.006(3) -0.002(4)
C32 0.046(5) 0.063(6) 0.059(6) 0.004(5) 0.019(4) 0.000(5)
C33 0.050(5) 0.079(8) 0.053(5) 0.001(5) 0.003(4) 0.007(5)
C34 0.050(5) 0.117(10) 0.044(5) 0.003(6) 0.002(4) 0.027(6)
N1 0.048(4) 0.056(5) 0.029(3) 0.002(3) -0.005(3) -0.005(3)
N2 0.053(4) 0.063(5) 0.032(4) 0.002(3) -0.009(3) -0.004(4)
N3 0.030(3) 0.051(4) 0.027(3) -0.001(3) -0.009(2) -0.004(3)
N4 0.050(4) 0.057(4) 0.026(3) 0.000(3) -0.010(3) 0.010(3)
N5 0.057(4) 0.073(5) 0.016(3) -0.003(3) -0.008(3) 0.001(4)
N6 0.039(3) 0.058(4) 0.018(3) 0.000(3) -0.004(2) -0.001(3)
O1 0.067(4) 0.061(4) 0.038(3) 0.006(3) 0.000(3) 0.009(3)
O2 0.075(4) 0.068(4) 0.060(4) 0.008(3) 0.027(3) 0.011(3)
O3 0.055(3) 0.056(4) 0.051(3) 0.004(3) 0.018(3) 0.010(3)
O4 0.052(3) 0.072(4) 0.047(3) 0.003(3) 0.009(3) 0.012(3)
O5 0.111(5) 0.118(6) 0.068(5) 0.028(4) -0.012(4) 0.035(5)
O6 0.058(4) 0.142(7) 0.071(4) 0.002(4) -0.024(3) -0.004(4)
O7 0.071(4) 0.069(4) 0.051(3) 0.011(3) 0.010(3) 0.006(3)
O8 0.050(3) 0.072(4) 0.053(3) -0.003(3) -0.002(3) 0.001(3)
O9 0.065(4) 0.081(5) 0.100(5) -0.008(4) 0.028(4) -0.002(4)
O10 0.056(4) 0.142(7) 0.074(4) 0.000(4) -0.011(3) -0.020(4)
O12 0.059(3) 0.076(4) 0.045(3) -0.006(3) 0.013(3) -0.008(3)
O11 0.057(4) 0.083(5) 0.062(4) -0.022(3) -0.004(3) -0.013(3)

loop_
_atom_type_symbol
_atom_type_description
_atom_type_scat_dispersion_real
_atom_type_scat_dispersion_imag
_atom_type_scat_source
C C 0.0033 0.0016 'International Tables Vol C Tables 4.2.6.8 and 6.1.1.4'
H H 0.0000 0.0000 'International Tables Vol C Tables 4.2.6.8 and 6.1.1.4'
N N 0.0061 0.0033 'International Tables Vol C Tables 4.2.6.8 and 6.1.1.4'
O O 0.0106 0.0060 'International Tables Vol C Tables 4.2.6.8 and 6.1.1.4'
Fe Fe 0.3463 0.8444 'International Tables Vol C Tables 4.2.6.8 and 6.1.1.4'
Cu Cu 0.3201 1.2651 'International Tables Vol C Tables 4.2.6.8 and 6.1.1.4'

loop_
_geom_angle_atom_site_label_1
_geom_angle_atom_site_label_2
_geom_angle_atom_site_label_3
_geom_angle
_geom_angle_site_symmetry_1
_geom_angle_site_symmetry_3
_geom_angle_publ_flag
N1 Cu1 N2 163.3(3) 1_656 . ?
N1 Cu1 O2 100.6(2) 1_656 . ?
N2 Cu1 O2 93.8(2) . . ?
N1 Cu1 O1 92.8(2) 1_656 . ?
N2 Cu1 O1 100.2(2) . . ?
O2 Cu1 O1 69.4(2) . . ?
O12 Fe1 O11 81.2(2) . . ?
O12 Fe1 O4 90.7(2) . . ?
O11 Fe1 O4 94.0(2) . . ?
O12 Fe1 O7 98.6(2) . . ?
O11 Fe1 O7 95.6(3) . . ?
O4 Fe1 O7 167.6(2) . . ?
O12 Fe1 O3 167.5(2) . . ?
O11 Fe1 O3 90.6(2) . . ?
O4 Fe1 O3 80.4(2) . . ?
O7 Fe1 O3 91.6(2) . . ?
O12 Fe1 O8 94.7(2) . . ?
O11 Fe1 O8 173.7(3) . . ?
O4 Fe1 O8 90.8(2) . . ?
O7 Fe1 O8 80.2(2) . . ?
O3 Fe1 O8 94.2(2) . . ?
N2 C1 C3 122.6(7) . . ?
N2 C1 H1A 118.7 . . ?
C3 C1 H1A 118.7 . . ?
N2 C2 C4 123.0(7) . . ?
N2 C2 H2A 118.5 . . ?
C4 C2 H2A 118.5 . . ?
C5 C3 C1 119.6(7) . . ?
C5 C3 H3A 120.2 . . ?
C1 C3 H3A 120.2 . . ?
C5 C4 C2 119.4(7) . . ?
C5 C4 H4A 120.3 . . ?
C2 C4 H4A 120.3 . . ?
C4 C5 C3 117.9(6) . . ?
C4 C5 C6 121.2(7) . . ?
C3 C5 C6 120.9(6) . . ?
C7 C6 C8 119.1(6) . . ?
C7 C6 C5 120.0(6) . . ?
C8 C6 C5 121.0(6) . . ?
C6 C7 C9 118.8(7) . . ?
C6 C7 H7A 120.6 . . ?
C9 C7 H7A 120.6 . . ?
C10 C8 C6 120.3(7) . . ?
C10 C8 H8A 119.8 . . ?
C6 C8 H8A 119.8 . . ?
N3 C9 C7 119.9(7) . . ?
N3 C9 H9A 120.0 . . ?
C7 C9 H9A 120.0 . . ?
N3 C10 C8 119.2(7) . . ?
N3 C10 H10A 120.4 . . ?
C8 C10 H10A 120.4 . . ?
N4 C11 C12 127.7(6) . . ?
N4 C11 N3 113.2(6) . . ?
C12 C11 N3 119.1(6) . . ?
C13 C12 C11 125.8(6) . . ?
C13 C12 C17 119.6(6) . . ?
C11 C12 C17 114.6(6) . . ?
C14 C13 C12 119.8(7) . . ?
C14 C13 H13A 120.1 . . ?
C12 C13 H13A 120.1 . . ?
C13 C14 C15 120.1(8) . . ?
C13 C14 H14A 120.0 . . ?
C15 C14 H14A 120.0 . . ?
C16 C15 C14 121.7(8) . . ?
C16 C15 H15A 119.1 . . ?
C14 C15 H15A 119.1 . . ?
C15 C16 C17 119.1(7) . . ?
C15 C16 H16A 120.5 . . ?
C17 C16 H16A 120.5 . . ?
C16 C17 C18 125.7(6) . . ?
C16 C17 C12 119.7(7) . . ?
C18 C17 C12 114.6(6) . . ?
N5 C18 C17 126.9(6) . . ?
N5 C18 N6 113.8(6) . . ?
C17 C18 N6 119.3(6) . . ?
N6 C19 C21 119.8(7) . . ?
N6 C19 H19A 120.1 . . ?
C21 C19 H19A 120.1 . . ?
C22 C20 N6 120.7(7) . . ?
C22 C20 H20A 119.7 . . ?
N6 C20 H20A 119.7 . . ?
C23 C21 C19 120.9(7) . . ?
C23 C21 H21A 119.6 . . ?
C19 C21 H21A 119.6 . . ?
C20 C22 C23 120.7(7) . . ?
C20 C22 H22A 119.6 . . ?
C23 C22 H22A 119.6 . . ?
C21 C23 C22 117.1(6) . . ?
C21 C23 C24 122.4(6) . . ?
C22 C23 C24 120.4(6) . . ?
C25 C24 C26 117.0(6) . . ?
C25 C24 C23 122.1(6) . . ?
C26 C24 C23 120.8(6) . . ?
C27 C25 C24 120.9(7) . . ?
C27 C25 H25A 119.5 . . ?
C24 C25 H25A 119.5 . . ?
C28 C26 C24 119.5(7) . . ?
C28 C26 H26A 120.3 . . ?
C24 C26 H26A 120.3 . . ?
C25 C27 N1 122.4(7) . . ?
C25 C27 H27A 118.8 . . ?
N1 C27 H27A 118.8 . . ?
N1 C28 C26 124.4(7) . . ?
N1 C28 H28A 117.8 . . ?
C26 C28 H28A 117.8 . . ?
O10 C29 O11 124.9(9) . . ?
O10 C29 C32 121.7(9) . . ?
O11 C29 C32 113.3(7) . . ?
O2 C30 O3 126.4(8) . . ?
O2 C30 C31 118.7(8) . . ?
O3 C30 C31 114.8(7) . . ?
O1 C31 O4 125.4(8) . . ?
O1 C31 C30 121.0(7) . . ?
O4 C31 C30 113.6(7) . . ?
O9 C32 O12 123.6(8) . . ?
O9 C32 C29 122.1(8) . . ?
O12 C32 C29 114.3(7) . . ?
O6 C33 O8 126.4(10) . . ?
O6 C33 C34 119.8(9) . . ?
O8 C33 C34 113.8(8) . . ?
O5 C34 O7 122.1(11) . . ?
O5 C34 C33 122.4(9) . . ?
O7 C34 C33 115.4(8) . . ?
C28 N1 C27 115.9(6) . . ?
C28 N1 Cu1 119.3(5) . 1_454 ?
C27 N1 Cu1 124.8(5) . 1_454 ?
C1 N2 C2 117.5(6) . . ?
C1 N2 Cu1 121.3(5) . . ?
C2 N2 Cu1 121.2(5) . . ?
C10 N3 C9 122.6(6) . . ?
C10 N3 C11 118.7(6) . . ?
C9 N3 C11 118.7(5) . . ?
C11 N4 N5 118.0(6) . . ?
C18 N5 N4 118.2(6) . . ?
C19 N6 C20 120.7(6) . . ?
C19 N6 C18 121.1(6) . . ?
C20 N6 C18 118.1(6) . . ?
C31 O1 Cu1 108.4(5) . . ?
C30 O2 Cu1 109.2(6) . . ?
C30 O3 Fe1 115.5(5) . . ?
C31 O4 Fe1 115.3(5) . . ?
C34 O7 Fe1 113.9(6) . . ?
C33 O8 Fe1 116.1(6) . . ?
C32 O12 Fe1 115.0(5) . . ?
C29 O11 Fe1 114.6(6) . . ?

loop_
_geom_bond_atom_site_label_1
_geom_bond_atom_site_label_2
_geom_bond_distance
_geom_bond_site_symmetry_2
_geom_bond_publ_flag
Cu1 N1 1.927(5) 1_656 ?
Cu1 N2 1.938(6) . ?
Cu1 O2 2.424(6) . ?
Cu1 O1 2.432(6) . ?
Fe1 O12 1.972(6) . ?
Fe1 O11 1.981(5) . ?
Fe1 O4 2.008(6) . ?
Fe1 O7 2.017(6) . ?
Fe1 O3 2.023(5) . ?
Fe1 O8 2.027(5) . ?
C1 N2 1.329(10) . ?
C1 C3 1.400(9) . ?
C1 H1A 0.9300 . ?
C2 N2 1.339(9) . ?
C2 C4 1.398(9) . ?
C2 H2A 0.9300 . ?
C3 C5 1.383(10) . ?
C3 H3A 0.9300 . ?
C4 C5 1.369(10) . ?
C4 H4A 0.9300 . ?
C5 C6 1.500(9) . ?
C6 C7 1.378(10) . ?
C6 C8 1.386(10) . ?
C7 C9 1.385(9) . ?
C7 H7A 0.9300 . ?
C8 C10 1.378(9) . ?
C8 H8A 0.9300 . ?
C9 N3 1.348(9) . ?
C9 H9A 0.9300 . ?
C10 N3 1.318(8) . ?
C10 H10A 0.9300 . ?
C11 N4 1.298(9) . ?
C11 C12 1.411(10) . ?
C11 N3 1.464(7) . ?
C12 C13 1.393(10) . ?
C12 C17 1.416(8) . ?
C13 C14 1.360(11) . ?
C13 H13A 0.9300 . ?
C14 C15 1.388(10) . ?
C14 H14A 0.9300 . ?
C15 C16 1.367(11) . ?
C15 H15A 0.9300 . ?
C16 C17 1.381(10) . ?
C16 H16A 0.9300 . ?
C17 C18 1.411(10) . ?
C18 N5 1.311(9) . ?
C18 N6 1.455(8) . ?
C19 N6 1.336(9) . ?
C19 C21 1.376(9) . ?
C19 H19A 0.9300 . ?
C20 C22 1.337(9) . ?
C20 N6 1.352(9) . ?
C20 H20A 0.9300 . ?
C21 C23 1.369(10) . ?
C21 H21A 0.9300 . ?
C22 C23 1.400(10) . ?
C22 H22A 0.9300 . ?
C23 C24 1.480(8) . ?
C24 C25 1.382(9) . ?
C24 C26 1.385(10) . ?
C25 C27 1.359(9) . ?
C25 H25A 0.9300 . ?
C26 C28 1.361(9) . ?
C26 H26A 0.9300 . ?
C27 N1 1.367(9) . ?
C27 H27A 0.9300 . ?
C28 N1 1.342(9) . ?
C28 H28A 0.9300 . ?
C29 O10 1.210(9) . ?
C29 O11 1.287(10) . ?
C29 C32 1.532(13) . ?
C30 O2 1.226(9) . ?
C30 O3 1.266(9) . ?
C30 C31 1.550(12) . ?
C31 O1 1.216(9) . ?
C31 O4 1.299(9) . ?
C32 O9 1.226(9) . ?
C32 O12 1.281(9) . ?
C33 O6 1.221(10) . ?
C33 O8 1.275(10) . ?
C33 C34 1.521(14) . ?
C34 O5 1.215(11) . ?
C34 O7 1.318(10) . ?
N1 Cu1 1.927(5) 1_454 ?
N4 N5 1.362(7) . ?
O7W O7W 1.80(4) 3_455 ?
